data_4327564
loop_
_publ_author_name
'Michael C. Janzen'
'Michael C. Jennings'
'Richard J. Puddephatt'

_publ_section_title
;
 Mechanism of Oxidative Addition of Mercury(II) Compounds to Platinum(II)
;
_journal_name_full 'Inorganic Chemistry'
_journal_page_first 1728
_journal_page_last 1729
_journal_paper_doi 10.1021/ic001145+
_journal_volume 40
_journal_year 2001
_chemical_formula_sum 'C22 H34 Br2 Cl2 Hg N2 Pt'
_chemical_formula_weight 952.91
_chemical_name_systematic
; 
? 
;
_space_group_IT_number 14
_symmetry_cell_setting monoclinic
_symmetry_space_group_name_Hall '-P 2ybc'
_symmetry_space_group_name_H-M 'P 1 21/c 1'
_atom_sites_solution_hydrogens geom
_atom_sites_solution_primary Patterson
_atom_sites_solution_secondary difmap
_audit_creation_method SHELXL-97
_cell_angle_alpha 90.00
_cell_angle_beta 116.163(2)
_cell_angle_gamma 90.00
_cell_formula_units_Z 4
_cell_length_a 11.6049(3)
_cell_length_b 21.1626(7)
_cell_length_c 13.0690(3)
_cell_measurement_temperature 200(2)
_cell_volume 2880.77(15)
_computing_cell_refinement 'Nonius DENZO'
_computing_data_collection 'Nonius COLLECT'
_computing_data_reduction 'Nonius DENZO'
_computing_molecular_graphics 'Bruker SHELXTL'
_computing_publication_material 'Bruker SHELXTL'
_computing_structure_refinement 'SHELXL-97 (Sheldrick, 1997)'
_computing_structure_solution 'SHELXS-97 (Sheldrick, 1990)'
_diffrn_ambient_temperature 200(2)
_diffrn_measured_fraction_theta_full 0.994
_diffrn_measured_fraction_theta_max 0.994
_diffrn_measurement_device_type 'Nonius Kappa CCD'
_diffrn_measurement_method 'phi/omega scans'
_diffrn_radiation_monochromator graphite
_diffrn_radiation_source 'fine-focus sealed tube'
_diffrn_radiation_type MoK\a
_diffrn_radiation_wavelength 0.71073
_diffrn_reflns_av_R_equivalents 0.0610
_diffrn_reflns_av_sigmaI/netI 0.0500
_diffrn_reflns_limit_h_max 15
_diffrn_reflns_limit_h_min -15
_diffrn_reflns_limit_k_max 27
_diffrn_reflns_limit_k_min -25
_diffrn_reflns_limit_l_max 16
_diffrn_reflns_limit_l_min -16
_diffrn_reflns_number 22591
_diffrn_reflns_theta_full 27.48
_diffrn_reflns_theta_max 27.48
_diffrn_reflns_theta_min 2.59
_exptl_absorpt_coefficient_mu 13.145
_exptl_absorpt_correction_T_max 0.4389
_exptl_absorpt_correction_T_min 0.0520
_exptl_absorpt_correction_type integration
_exptl_crystal_colour amber
_exptl_crystal_density_diffrn 2.197
_exptl_crystal_description needle
_exptl_crystal_F_000 1768
_exptl_crystal_size_max 0.55
_exptl_crystal_size_mid 0.14
_exptl_crystal_size_min 0.08
_refine_diff_density_max 2.509
_refine_diff_density_min -2.387
_refine_diff_density_rms 0.248
_refine_ls_extinction_method none
_refine_ls_goodness_of_fit_ref 1.060
_refine_ls_hydrogen_treatment mixed
_refine_ls_matrix_type full
_refine_ls_number_parameters 271
_refine_ls_number_reflns 6556
_refine_ls_number_restraints 6
_refine_ls_restrained_S_all 1.064
_refine_ls_R_factor_all 0.0664
_refine_ls_R_factor_gt 0.0495
_refine_ls_shift/su_max 0.231
_refine_ls_shift/su_mean 0.017
_refine_ls_structure_factor_coef Fsqd
_refine_ls_weighting_details 'calc w=1/[\s^2^(Fo^2^)+(0.0918P)^2^+2.9611P] where P=(Fo^2^+2Fc^2^)/3'
_refine_ls_weighting_scheme calc
_refine_ls_wR_factor_gt 0.1406
_refine_ls_wR_factor_ref 0.1497
_reflns_number_gt 5045
_reflns_number_total 6556
_reflns_threshold_expression >2sigma(I)
_cod_data_source_file ic0011452B_2.cif
_cod_data_source_block 00066
_cod_original_cell_volume 2880.77(14)
_cod_database_code 4327564

loop_
_symmetry_equiv_pos_as_xyz
'x, y, z'
'-x, y+1/2, -z+1/2'
'-x, -y, -z'
'x, -y-1/2, z-1/2'

loop_
_atom_site_label
_atom_site_type_symbol
_atom_site_fract_x
_atom_site_fract_y
_atom_site_fract_z
_atom_site_U_iso_or_equiv
_atom_site_adp_type
_atom_site_occupancy
_atom_site_symmetry_multiplicity
_atom_site_calc_flag
_atom_site_refinement_flags
Pt Pt 0.49722(3) 0.799317(15) -0.05520(2) 0.02845(12) Uani 1 1 d .
Hg Hg 0.41471(3) 0.910593(17) -0.06338(3) 0.04404(14) Uani 1 1 d .
Br1 Br 0.57656(10) 0.68700(5) -0.05278(8) 0.0515(3) Uani 1 1 d .
Br2 Br 0.31263(11) 1.01627(6) -0.09175(15) 0.0893(5) Uani 1 1 d .
N1 N 0.6357(6) 0.8306(3) -0.1106(5) 0.0317(15) Uani 1 1 d .
C2 C 0.6137(8) 0.8387(4) -0.2207(6) 0.0364(19) Uani 1 1 d .
H2A H 0.5304 0.8299 -0.2793 0.044 Uiso 1 1 calc R
C3 C 0.7065(8) 0.8591(5) -0.2510(7) 0.042(2) Uani 1 1 d .
H3A H 0.6862 0.8647 -0.3293 0.051 Uiso 1 1 calc R
C4 C 0.8280(8) 0.8715(5) -0.1693(7) 0.042(2) Uani 1 1 d .
C5 C 0.8513(8) 0.8630(4) -0.0547(6) 0.0351(19) Uani 1 1 d .
H5A H 0.9340 0.8713 0.0051 0.042 Uiso 1 1 calc R
C6 C 0.7536(7) 0.8425(4) -0.0294(6) 0.0284(16) Uani 1 1 d .
C7 C 0.7709(7) 0.8351(4) 0.0898(6) 0.0297(17) Uani 1 1 d .
C8 C 0.8861(7) 0.8446(4) 0.1833(6) 0.0315(17) Uani 1 1 d .
H8A H 0.9604 0.8534 0.1727 0.038 Uiso 1 1 calc R
C9 C 0.8966(7) 0.8416(4) 0.2948(6) 0.0316(17) Uani 1 1 d .
C10 C 0.7867(8) 0.8254(4) 0.3040(6) 0.0365(19) Uani 1 1 d .
H10A H 0.7873 0.8232 0.3769 0.044 Uiso 1 1 calc R
C11 C 0.6743(9) 0.8121(4) 0.2059(7) 0.039(2) Uani 1 1 d .
H11A H 0.6009 0.7986 0.2143 0.047 Uiso 1 1 calc R
N12 N 0.6652(6) 0.8176(3) 0.1004(5) 0.0283(14) Uani 1 1 d .
C13 C 0.9319(10) 0.8924(6) -0.2008(8) 0.065(3) Uani 1 1 d D
C14 C 1.0655(13) 0.8874(10) -0.1037(16) 0.152(9) Uani 1 1 d D
H14A H 1.0768 0.9199 -0.0466 0.228 Uiso 1 1 calc R
H14B H 1.1292 0.8935 -0.1330 0.228 Uiso 1 1 calc R
H14C H 1.0770 0.8455 -0.0685 0.228 Uiso 1 1 calc R
C15 C 0.8960(16) 0.9421(9) -0.2827(18) 0.159(10) Uani 1 1 d D
H15A H 0.8825 0.9810 -0.2489 0.239 Uiso 1 1 calc R
H15B H 0.8164 0.9306 -0.3493 0.239 Uiso 1 1 calc R
H15C H 0.9644 0.9488 -0.3063 0.239 Uiso 1 1 calc R
C16 C 0.947(2) 0.8327(10) -0.2744(17) 0.173(10) Uani 1 1 d D
H16A H 0.8892 0.7985 -0.2760 0.260 Uiso 1 1 calc R
H16B H 1.0357 0.8175 -0.2386 0.260 Uiso 1 1 calc R
H16C H 0.9245 0.8465 -0.3525 0.260 Uiso 1 1 calc R
C17 C 1.0214(8) 0.8586(4) 0.3982(7) 0.041(2) Uani 1 1 d D
C18 C 0.9972(11) 0.9193(5) 0.4491(9) 0.060(3) Uani 1 1 d D
H18A H 0.9775 0.9538 0.3939 0.091 Uiso 1 1 calc R
H18B H 1.0740 0.9300 0.5189 0.091 Uiso 1 1 calc R
H18C H 0.9246 0.9130 0.4673 0.091 Uiso 1 1 calc R
C19 C 1.1326(9) 0.8667(6) 0.3726(8) 0.055(3) Uani 1 1 d D
H19A H 1.1156 0.9016 0.3184 0.083 Uiso 1 1 calc R
H19B H 1.1464 0.8277 0.3392 0.083 Uiso 1 1 calc R
H19C H 1.2094 0.8763 0.4431 0.083 Uiso 1 1 calc R
C20 C 1.0506(11) 0.8032(5) 0.4862(9) 0.063(3) Uani 1 1 d D
H20A H 1.0708 0.7647 0.4555 0.095 Uiso 1 1 calc R
H20B H 0.9752 0.7956 0.4998 0.095 Uiso 1 1 calc R
H20C H 1.1239 0.8146 0.5581 0.095 Uiso 1 1 calc R
C21 C 0.3776(8) 0.7699(5) 0.0138(8) 0.043(2) Uani 1 1 d .
H21A H 0.3309 0.8064 0.0231 0.065 Uiso 1 1 calc R
H21B H 0.4287 0.7504 0.0883 0.065 Uiso 1 1 calc R
H21C H 0.3163 0.7390 -0.0371 0.065 Uiso 1 1 calc R
C22 C 0.3423(8) 0.7828(5) -0.2131(7) 0.046(2) Uani 1 1 d .
H22A H 0.2894 0.8211 -0.2383 0.069 Uiso 1 1 calc R
H22B H 0.2905 0.7480 -0.2065 0.069 Uiso 1 1 calc R
H22C H 0.3741 0.7718 -0.2689 0.069 Uiso 1 1 calc R
Cl31 Cl 0.3867(7) 0.9691(4) -0.3810(7) 0.226(4) Uani 1 1 d .
C32 C 0.511(6) 1.0393(11) -0.297(2) 0.33(3) Uani 1 1 d .
H32A H 0.5427 1.0590 -0.3491 0.397 Uiso 1 1 calc R
H32B H 0.4662 1.0722 -0.2749 0.397 Uiso 1 1 calc R
C33 C 0.608(3) 1.0186(13) -0.208(5) 0.39(4) Uani 1 1 d .
H33A H 0.6553 0.9846 -0.2248 0.463 Uiso 1 1 calc R
H33B H 0.5838 1.0047 -0.1473 0.463 Uiso 1 1 calc R
Cl34 Cl 0.6932(6) 1.0925(3) -0.1744(4) 0.1341(19) Uani 1 1 d .

loop_
_atom_site_aniso_label
_atom_site_aniso_U_11
_atom_site_aniso_U_22
_atom_site_aniso_U_33
_atom_site_aniso_U_23
_atom_site_aniso_U_13
_atom_site_aniso_U_12
Pt 0.02170(17) 0.0333(2) 0.02928(18) -0.00081(12) 0.01027(13) -0.00241(11)
Hg 0.0289(2) 0.0342(2) 0.0644(3) 0.00019(16) 0.01634(17) 0.00115(13)
Br1 0.0566(6) 0.0472(6) 0.0514(5) -0.0027(4) 0.0244(5) 0.0042(5)
Br2 0.0404(6) 0.0359(6) 0.1769(15) 0.0050(7) 0.0345(8) 0.0039(5)
N1 0.027(3) 0.039(4) 0.029(3) -0.002(3) 0.012(3) -0.004(3)
C2 0.038(5) 0.044(5) 0.025(4) 0.000(3) 0.012(3) -0.004(4)
C3 0.041(5) 0.061(6) 0.028(4) -0.001(4) 0.018(4) 0.001(5)
C4 0.033(5) 0.057(6) 0.037(4) 0.005(4) 0.017(4) -0.001(4)
C5 0.027(4) 0.050(5) 0.029(4) -0.004(4) 0.012(3) -0.010(4)
C6 0.025(4) 0.034(4) 0.023(3) 0.001(3) 0.008(3) 0.001(3)
C7 0.027(4) 0.037(5) 0.027(4) 0.000(3) 0.014(3) -0.002(3)
C8 0.024(4) 0.037(5) 0.037(4) 0.002(4) 0.016(3) 0.001(3)
C9 0.030(4) 0.031(4) 0.030(4) 0.003(3) 0.010(3) 0.005(3)
C10 0.047(5) 0.042(5) 0.025(4) 0.005(3) 0.019(4) 0.001(4)
C11 0.038(5) 0.049(5) 0.034(4) 0.012(4) 0.019(4) -0.007(4)
N12 0.026(3) 0.032(4) 0.029(3) -0.005(3) 0.014(3) -0.006(3)
C13 0.041(6) 0.119(11) 0.048(6) 0.018(6) 0.031(5) -0.006(6)
C14 0.082(12) 0.17(2) 0.23(2) 0.096(18) 0.099(15) 0.010(12)
C15 0.115(14) 0.143(17) 0.27(3) 0.142(18) 0.131(17) 0.048(13)
C16 0.156(19) 0.25(3) 0.20(2) -0.04(2) 0.155(19) -0.01(2)
C17 0.031(4) 0.054(6) 0.030(4) -0.001(4) 0.005(3) 0.005(4)
C18 0.061(7) 0.049(7) 0.062(7) -0.021(5) 0.019(6) -0.003(5)
C19 0.037(5) 0.081(8) 0.034(5) 0.004(5) 0.003(4) -0.009(5)
C20 0.052(6) 0.072(8) 0.046(6) 0.004(5) 0.002(5) 0.003(6)
C21 0.035(5) 0.049(6) 0.054(5) -0.002(4) 0.027(4) -0.009(4)
C22 0.029(4) 0.070(7) 0.029(4) -0.001(4) 0.004(3) -0.010(4)
Cl31 0.151(5) 0.154(6) 0.228(7) -0.074(5) -0.048(5) 0.001(5)
C32 0.66(9) 0.043(13) 0.129(19) 0.010(12) 0.02(3) 0.03(3)
C33 0.17(3) 0.08(2) 0.92(12) -0.12(4) 0.26(5) 0.001(18)
Cl34 0.150(5) 0.130(5) 0.096(3) -0.010(3) 0.031(3) -0.011(3)

loop_
_atom_type_symbol
_atom_type_description
_atom_type_scat_dispersion_real
_atom_type_scat_dispersion_imag
_atom_type_scat_source
C C 0.0033 0.0016 'International Tables Vol C Tables 4.2.6.8 and 6.1.1.4'
H H 0.0000 0.0000 'International Tables Vol C Tables 4.2.6.8 and 6.1.1.4'
N N 0.0061 0.0033 'International Tables Vol C Tables 4.2.6.8 and 6.1.1.4'
Br Br -0.2901 2.4595 'International Tables Vol C Tables 4.2.6.8 and 6.1.1.4'
Pt Pt -1.7033 8.3905 'International Tables Vol C Tables 4.2.6.8 and 6.1.1.4'
Hg Hg -2.3894 9.2266 'International Tables Vol C Tables 4.2.6.8 and 6.1.1.4'
Cl Cl 0.1484 0.1585 'International Tables Vol C Tables 4.2.6.8 and 6.1.1.4'

loop_
_geom_angle_atom_site_label_1
_geom_angle_atom_site_label_2
_geom_angle_atom_site_label_3
_geom_angle
C21 Pt C22 86.0(4)
C21 Pt N1 174.5(3)
C22 Pt N1 99.5(3)
C21 Pt N12 98.4(3)
C22 Pt N12 175.6(3)
N1 Pt N12 76.1(2)
C21 Pt Hg 89.1(3)
C22 Pt Hg 88.2(3)
N1 Pt Hg 91.39(19)
N12 Pt Hg 92.33(18)
C21 Pt Br1 91.3(3)
C22 Pt Br1 90.3(3)
N1 Pt Br1 88.4(2)
N12 Pt Br1 89.11(18)
Hg Pt Br1 178.44(3)
Br2 Hg Pt 173.51(4)
C6 N1 C2 117.9(7)
C6 N1 Pt 116.7(5)
C2 N1 Pt 125.4(5)
N1 C2 C3 122.8(7)
C4 C3 C2 120.4(7)
C3 C4 C5 116.9(8)
C3 C4 C13 121.2(8)
C5 C4 C13 121.8(8)
C6 C5 C4 120.0(7)
N1 C6 C5 122.0(6)
N1 C6 C7 115.5(6)
C5 C6 C7 122.4(6)
N12 C7 C8 121.6(6)
N12 C7 C6 115.3(6)
C8 C7 C6 123.0(7)
C7 C8 C9 121.3(7)
C10 C9 C8 116.2(7)
C10 C9 C17 122.4(7)
C8 C9 C17 121.3(7)
C9 C10 C11 119.7(7)
N12 C11 C10 123.0(7)
C11 N12 C7 117.9(6)
C11 N12 Pt 125.9(5)
C7 N12 Pt 116.2(5)
C15 C13 C4 114.8(10)
C15 C13 C14 122.2(13)
C4 C13 C14 113.5(8)
C15 C13 C16 101.5(13)
C4 C13 C16 103.8(10)
C14 C13 C16 96.0(13)
C19 C17 C9 114.2(7)
C19 C17 C18 110.4(9)
C9 C17 C18 107.4(7)
C19 C17 C20 108.9(8)
C9 C17 C20 106.6(8)
C18 C17 C20 109.3(8)
C33 C32 Cl31 112(2)
C32 C33 Cl34 95(3)

loop_
_geom_bond_atom_site_label_1
_geom_bond_atom_site_label_2
_geom_bond_distance
Pt C21 2.057(8)
Pt C22 2.084(8)
Pt N1 2.139(6)
Pt N12 2.142(6)
Pt Hg 2.5266(5)
Pt Br1 2.5441(11)
Hg Br2 2.4810(12)
N1 C6 1.334(9)
N1 C2 1.356(9)
C2 C3 1.371(12)
C3 C4 1.368(12)
C4 C5 1.411(11)
C4 C13 1.502(12)
C5 C6 1.383(11)
C6 C7 1.489(9)
C7 N12 1.345(9)
C7 C8 1.371(10)
C8 C9 1.410(10)
C9 C10 1.376(12)
C9 C17 1.526(11)
C10 C11 1.397(12)
C11 N12 1.341(9)
C13 C15 1.426(14)
C13 C14 1.514(15)
C13 C16 1.642(17)
C17 C19 1.479(12)
C17 C18 1.528(12)
C17 C20 1.572(13)
Cl31 C32 2.03(4)
C32 C33 1.29(5)
C33 Cl34 1.80(3)
